data_1518421
loop_
_publ_author_name
'Xu, Hua-Dong'
'Jia, Zhi-Hong'
'Xu, Ke'
'Zhou, Hao'
'Shen, Mei-Hua'

_publ_section_title
;
 One-Pot Protocol to Functionalized Benzopyrrolizidine Catalyzed
 Successively by Rh2(OAc)4 and Cu(OTf)2: A Transition Metal-Lewis Acid
 Catalysis Relay.
;
_journal_issue 1
_journal_name_full 'Organic letters'
_journal_page_first 66
_journal_page_last 69
_journal_paper_doi 10.1021/ol503247t
_journal_volume 17
_journal_year 2015
_chemical_formula_sum 'C23 H28 N2 O4 S'
_chemical_formula_weight 428.53
_chemical_name_systematic
; 
 ? 
;
_space_group_IT_number 14
_symmetry_cell_setting monoclinic
_symmetry_space_group_name_Hall '-P 2yn'
_symmetry_space_group_name_H-M 'P 1 21/n 1'
_atom_sites_solution_hydrogens geom
_atom_sites_solution_primary direct
_atom_sites_solution_secondary difmap
_audit_creation_method SHELXL-97
_cell_angle_alpha 90.00
_cell_angle_beta 92.128(3)
_cell_angle_gamma 90.00
_cell_formula_units_Z 4
_cell_length_a 10.543(2)
_cell_length_b 9.344(2)
_cell_length_c 22.465(5)
_cell_measurement_reflns_used 6101
_cell_measurement_temperature 296(2)
_cell_measurement_theta_max 28.18
_cell_measurement_theta_min 2.17
_cell_volume 2211.6(8)
_computing_cell_refinement 'Bruker SMART'
_computing_data_collection 'Bruker SMART'
_computing_data_reduction 'Bruker SAINT'
_computing_molecular_graphics 'Bruker SHELXTL'
_computing_publication_material 'Bruker SHELXTL'
_computing_structure_refinement 'SHELXL-97 (Sheldrick, 2008)'
_computing_structure_solution 'SHELXS-97 (Sheldrick, 2008)'
_diffrn_ambient_temperature 296(2)
_diffrn_measured_fraction_theta_full 0.986
_diffrn_measured_fraction_theta_max 0.986
_diffrn_measurement_device_type 'CCD area detector'
_diffrn_measurement_method 'phi and omega scans'
_diffrn_radiation_monochromator graphite
_diffrn_radiation_source 'fine-focus sealed tube'
_diffrn_radiation_type MoK\a
_diffrn_radiation_wavelength 0.71073
_diffrn_reflns_av_R_equivalents 0.0368
_diffrn_reflns_av_sigmaI/netI 0.0399
_diffrn_reflns_limit_h_max 12
_diffrn_reflns_limit_h_min -8
_diffrn_reflns_limit_k_max 11
_diffrn_reflns_limit_k_min -10
_diffrn_reflns_limit_l_max 25
_diffrn_reflns_limit_l_min -26
_diffrn_reflns_number 11452
_diffrn_reflns_theta_full 25.01
_diffrn_reflns_theta_max 25.01
_diffrn_reflns_theta_min 1.81
_exptl_absorpt_coefficient_mu 0.178
_exptl_absorpt_correction_T_max 0.9619
_exptl_absorpt_correction_T_min 0.9519
_exptl_absorpt_correction_type multi-scan
_exptl_absorpt_process_details sadabs
_exptl_crystal_colour colorless
_exptl_crystal_density_diffrn 1.287
_exptl_crystal_density_method 'not measured'
_exptl_crystal_description block
_exptl_crystal_F_000 912
_exptl_crystal_recrystallization_method 'Re-crystallisation from solvent: ethyl acetate'
_exptl_crystal_size_max 0.28
_exptl_crystal_size_mid 0.25
_exptl_crystal_size_min 0.22
_refine_diff_density_max 0.667
_refine_diff_density_min -0.428
_refine_diff_density_rms 0.107
_refine_ls_extinction_method none
_refine_ls_goodness_of_fit_ref 1.126
_refine_ls_hydrogen_treatment constr
_refine_ls_matrix_type full
_refine_ls_number_parameters 274
_refine_ls_number_reflns 3843
_refine_ls_number_restraints 0
_refine_ls_restrained_S_all 1.126
_refine_ls_R_factor_all 0.1189
_refine_ls_R_factor_gt 0.1127
_refine_ls_shift/su_max 0.001
_refine_ls_shift/su_mean 0.000
_refine_ls_structure_factor_coef Fsqd
_refine_ls_weighting_details 'calc w=1/[\s^2^(Fo^2^)+(0.0000P)^2^+25.0000P] where P=(Fo^2^+2Fc^2^)/3'
_refine_ls_weighting_scheme calc
_refine_ls_wR_factor_gt 0.2855
_refine_ls_wR_factor_ref 0.2880
_reflns_number_gt 3366
_reflns_number_total 3843
_reflns_threshold_expression >2sigma(I)
_cod_data_source_file ol503247t_si_003.cif
_cod_data_source_block 20140808lz_0m
_cod_depositor_comments
;
The following automatic conversions were performed:

'_symmetry_cell_setting' value 'Monoclinic' changed to 'monoclinic'
according to
/home/saulius/struct/COD-crude-data--automatic-downloads/rss-feeds/ACS/lib/dictionaries/cif_core.dic
dictionary named 'cif_core.dic' version 2.4.2 from 2011-04-26.

Automatic conversion script
Id: cif_fix_values 2935 2014-11-11 08:27:57Z andrius 

 Adding full bibliography for 1518421--1518422.cif.
;
_cod_original_cell_volume 2211.4(8)
_cod_original_sg_symbol_H-M 'P2(1)/n  '
_cod_database_code 1518421

loop_
_symmetry_equiv_pos_as_xyz
'x, y, z'
'-x+1/2, y+1/2, -z+1/2'
'-x, -y, -z'
'x-1/2, -y-1/2, z-1/2'

loop_
_atom_site_label
_atom_site_type_symbol
_atom_site_fract_x
_atom_site_fract_y
_atom_site_fract_z
_atom_site_U_iso_or_equiv
_atom_site_adp_type
_atom_site_occupancy
_atom_site_symmetry_multiplicity
_atom_site_calc_flag
_atom_site_refinement_flags
S1 S 1.00162(8) 0.99229(9) 0.17496(3) 0.0413(2) Uani 1 1 d .
N2 N 0.8200(2) 1.0632(3) -0.02238(10) 0.0331(6) Uani 1 1 d .
O3 O 0.7176(2) 0.7310(2) 0.12283(9) 0.0487(7) Uani 1 1 d .
O4 O 0.6362(3) 0.5965(3) -0.07925(10) 0.0606(8) Uani 1 1 d .
N1 N 0.9543(2) 0.9742(3) 0.10616(9) 0.0372(7) Uani 1 1 d .
H1 H 1.0152 0.9722 0.0859 0.045 Uiso 1 1 d R
C9 C 0.7667(3) 0.8881(3) 0.04648(12) 0.0333(7) Uani 1 1 d .
O2 O 0.9099(2) 1.0768(3) 0.20437(10) 0.0550(7) Uani 1 1 d .
C14 C 0.7670(2) 0.9246(3) -0.01357(12) 0.0309(7) Uani 1 1 d .
C5 C 1.0015(3) 0.8220(3) 0.20918(12) 0.0387(8) Uani 1 1 d .
C13 C 0.7230(3) 0.8313(3) -0.05762(13) 0.0399(8) Uani 1 1 d .
H13 H 0.7216 0.8577 -0.0976 0.048 Uiso 1 1 calc R
C11 C 0.6768(3) 0.6616(3) 0.01953(13) 0.0392(8) Uani 1 1 d .
H11 H 0.6450 0.5728 0.0302 0.047 Uiso 1 1 calc R
C10 C 0.7196(3) 0.7566(3) 0.06303(12) 0.0367(8) Uani 1 1 d .
O1 O 1.1317(2) 1.0348(3) 0.17594(9) 0.0550(7) Uani 1 1 d .
C8 C 0.8247(3) 1.0070(3) 0.08366(12) 0.0356(8) Uani 1 1 d .
H8 H 0.7706 1.0281 0.1171 0.043 Uiso 1 1 calc R
C20 C 0.8190(3) 1.1348(3) 0.03794(12) 0.0347(8) Uani 1 1 d .
C12 C 0.6817(3) 0.6995(3) -0.04058(13) 0.0402(8) Uani 1 1 d .
C21 C 0.9291(3) 1.2410(3) 0.04092(13) 0.0427(9) Uani 1 1 d .
H21A H 1.0076 1.1873 0.0393 0.051 Uiso 1 1 calc R
H21B H 0.9230 1.3007 0.0056 0.051 Uiso 1 1 calc R
C16 C 0.6517(4) 0.6073(4) 0.14149(14) 0.0583(11) Uani 1 1 d .
H16A H 0.5654 0.6111 0.1265 0.087 Uiso 1 1 calc R
H16B H 0.6532 0.6037 0.1842 0.087 Uiso 1 1 calc R
H16C H 0.6921 0.5233 0.1264 0.087 Uiso 1 1 calc R
C6 C 1.1116(3) 0.7403(4) 0.21119(14) 0.0491(10) Uani 1 1 d .
H6 H 1.1847 0.7739 0.1939 0.059 Uiso 1 1 calc R
C19 C 0.6882(3) 1.2100(4) 0.03868(15) 0.0495(9) Uani 1 1 d .
H19A H 0.6287 1.1534 0.0607 0.059 Uiso 1 1 calc R
H19B H 0.6961 1.3036 0.0571 0.059 Uiso 1 1 calc R
C4 C 0.8949(3) 0.7732(4) 0.23537(14) 0.0542(10) Uani 1 1 d .
H4 H 0.8217 0.8288 0.2353 0.065 Uiso 1 1 calc R
C7 C 1.1117(3) 0.6079(4) 0.23929(16) 0.0567(11) Uani 1 1 d .
H7 H 1.1859 0.5542 0.2414 0.068 Uiso 1 1 calc R
C22 C 0.9377(4) 1.3365(4) 0.09421(16) 0.0567(11) Uani 1 1 d .
H22 H 0.9330 1.2929 0.1313 0.068 Uiso 1 1 calc R
C17 C 0.7429(3) 1.1569(4) -0.06178(15) 0.0500(10) Uani 1 1 d .
H17A H 0.7050 1.1016 -0.0944 0.060 Uiso 1 1 calc R
H17B H 0.7961 1.2304 -0.0784 0.060 Uiso 1 1 calc R
C2 C 1.0049(4) 0.5553(4) 0.26378(15) 0.0592(11) Uani 1 1 d .
C3 C 0.8974(4) 0.6383(5) 0.26231(16) 0.0659(12) Uani 1 1 d .
H3 H 0.8246 0.6040 0.2796 0.079 Uiso 1 1 calc R
C15 C 0.6508(5) 0.6201(5) -0.13995(16) 0.0814(15) Uani 1 1 d .
H15A H 0.6004 0.7009 -0.1526 0.122 Uiso 1 1 calc R
H15B H 0.6236 0.5369 -0.1620 0.122 Uiso 1 1 calc R
H15C H 0.7385 0.6389 -0.1471 0.122 Uiso 1 1 calc R
C18 C 0.6427(4) 1.2238(5) -0.02718(19) 0.0887(15) Uani 1 1 d .
H18A H 0.5624 1.1746 -0.0341 0.106 Uiso 1 1 calc R
H18B H 0.6319 1.3236 -0.0381 0.106 Uiso 1 1 calc R
C23 C 0.9509(4) 1.4724(4) 0.0937(2) 0.0795(15) Uani 1 1 d .
H23A H 0.9560 1.5207 0.0577 0.095 Uiso 1 1 calc R
H23B H 0.9553 1.5231 0.1293 0.095 Uiso 1 1 calc R
C1 C 1.0056(5) 0.4077(5) 0.2922(2) 0.0966(17) Uani 1 1 d .
H1A H 0.9534 0.3441 0.2684 0.145 Uiso 1 1 calc R
H1B H 0.9731 0.4141 0.3315 0.145 Uiso 1 1 calc R
H1C H 1.0910 0.3717 0.2948 0.145 Uiso 1 1 calc R

loop_
_atom_site_aniso_label
_atom_site_aniso_U_11
_atom_site_aniso_U_22
_atom_site_aniso_U_33
_atom_site_aniso_U_23
_atom_site_aniso_U_13
_atom_site_aniso_U_12
S1 0.0492(4) 0.0483(4) 0.0260(3) 0.0005(3) -0.0015(3) -0.0061(4)
N2 0.0325(11) 0.0354(12) 0.0315(11) 0.0022(10) 0.0024(9) 0.0025(10)
O3 0.0664(14) 0.0433(11) 0.0364(11) 0.0031(10) 0.0043(10) -0.0135(11)
O4 0.0920(17) 0.0498(13) 0.0395(11) -0.0036(11) -0.0033(12) -0.0247(13)
N1 0.0389(12) 0.0513(14) 0.0213(10) 0.0011(11) 0.0010(9) -0.0009(12)
C9 0.0312(13) 0.0349(14) 0.0342(13) -0.0029(12) 0.0061(11) 0.0009(12)
O2 0.0694(14) 0.0596(14) 0.0363(11) -0.0071(11) 0.0058(11) 0.0099(13)
C14 0.0202(11) 0.0356(14) 0.0375(14) 0.0054(12) 0.0076(10) 0.0015(11)
C5 0.0383(14) 0.0542(17) 0.0237(12) 0.0055(13) 0.0017(11) -0.0056(14)
C13 0.0468(16) 0.0438(16) 0.0289(13) 0.0026(13) -0.0002(12) -0.0062(14)
C11 0.0441(16) 0.0365(15) 0.0373(14) 0.0020(13) 0.0045(13) -0.0036(14)
C10 0.0409(15) 0.0424(15) 0.0270(13) 0.0060(12) 0.0027(12) -0.0002(13)
O1 0.0576(12) 0.0722(14) 0.0343(10) 0.0091(11) -0.0102(10) -0.0294(12)
C8 0.0389(14) 0.0380(14) 0.0304(13) -0.0019(12) 0.0062(11) -0.0017(13)
C20 0.0341(14) 0.0367(14) 0.0335(14) 0.0022(12) 0.0033(12) 0.0043(13)
C12 0.0421(15) 0.0450(16) 0.0337(14) -0.0043(13) 0.0025(13) -0.0030(14)
C21 0.0531(17) 0.0367(15) 0.0385(15) -0.0010(13) 0.0023(14) -0.0024(14)
C16 0.088(2) 0.0533(19) 0.0349(15) 0.0144(15) 0.0144(16) -0.0073(19)
C6 0.0374(15) 0.068(2) 0.0419(16) 0.0084(16) -0.0006(14) 0.0018(16)
C19 0.0486(17) 0.0493(18) 0.0508(17) -0.0017(16) 0.0060(15) 0.0169(15)
C4 0.0428(17) 0.075(2) 0.0455(17) 0.0175(17) 0.0045(14) 0.0029(17)
C7 0.0553(19) 0.061(2) 0.0532(19) 0.0077(17) -0.0076(16) 0.0119(18)
C22 0.078(2) 0.0460(18) 0.0457(18) -0.0045(16) -0.0064(17) 0.0017(18)
C17 0.0546(18) 0.0416(16) 0.0530(18) 0.0117(15) -0.0101(16) 0.0010(16)
C2 0.068(2) 0.067(2) 0.0423(17) 0.0123(17) -0.0130(16) -0.0122(19)
C3 0.0526(19) 0.091(3) 0.0535(19) 0.0320(19) 0.0001(16) -0.016(2)
C15 0.122(3) 0.082(3) 0.0398(19) -0.009(2) 0.001(2) -0.040(3)
C18 0.075(2) 0.113(3) 0.077(3) 0.023(3) 0.000(2) 0.054(2)
C23 0.117(3) 0.052(2) 0.069(2) -0.013(2) -0.003(2) -0.018(2)
C1 0.096(3) 0.095(3) 0.096(3) 0.050(2) -0.026(3) -0.023(3)

loop_
_atom_type_symbol
_atom_type_description
_atom_type_scat_dispersion_real
_atom_type_scat_dispersion_imag
_atom_type_scat_source
C C 0.0033 0.0016 'International Tables Vol C Tables 4.2.6.8 and 6.1.1.4'
H H 0.0000 0.0000 'International Tables Vol C Tables 4.2.6.8 and 6.1.1.4'
N N 0.0061 0.0033 'International Tables Vol C Tables 4.2.6.8 and 6.1.1.4'
O O 0.0106 0.0060 'International Tables Vol C Tables 4.2.6.8 and 6.1.1.4'
S S 0.1246 0.1234 'International Tables Vol C Tables 4.2.6.8 and 6.1.1.4'

loop_
_geom_angle_atom_site_label_1
_geom_angle_atom_site_label_2
_geom_angle_atom_site_label_3
_geom_angle
O1 S1 O2 120.34(15)
O1 S1 N1 107.83(13)
O2 S1 N1 108.05(13)
O1 S1 C5 105.08(14)
O2 S1 C5 106.56(14)
N1 S1 C5 108.49(14)
C14 N2 C17 114.5(2)
C14 N2 C20 105.2(2)
C17 N2 C20 104.7(2)
C10 O3 C16 117.3(2)
C12 O4 C15 117.3(3)
C8 N1 S1 123.84(19)
C8 N1 H1 124.3
S1 N1 H1 108.7
C10 C9 C14 119.5(3)
C10 C9 C8 130.5(3)
C14 C9 C8 110.0(2)
C13 C14 C9 121.7(3)
C13 C14 N2 126.4(2)
C9 C14 N2 111.8(2)
C4 C5 C6 120.1(3)
C4 C5 S1 120.1(3)
C6 C5 S1 119.7(2)
C12 C13 C14 118.0(3)
C12 C13 H13 121.0
C14 C13 H13 121.0
C10 C11 C12 119.8(3)
C10 C11 H11 120.1
C12 C11 H11 120.1
O3 C10 C9 116.1(3)
O3 C10 C11 124.5(3)
C9 C10 C11 119.4(3)
N1 C8 C9 113.0(2)
N1 C8 C20 113.2(2)
C9 C8 C20 101.1(2)
N1 C8 H8 109.7
C9 C8 H8 109.7
C20 C8 H8 109.7
N2 C20 C21 107.3(2)
N2 C20 C19 104.3(2)
C21 C20 C19 112.4(3)
N2 C20 C8 104.3(2)
C21 C20 C8 117.0(2)
C19 C20 C8 110.4(2)
C13 C12 O4 124.3(3)
C13 C12 C11 121.5(3)
O4 C12 C11 114.2(3)
C22 C21 C20 116.6(3)
C22 C21 H21A 108.2
C20 C21 H21A 108.2
C22 C21 H21B 108.2
C20 C21 H21B 108.2
H21A C21 H21B 107.3
O3 C16 H16A 109.5
O3 C16 H16B 109.5
H16A C16 H16B 109.5
O3 C16 H16C 109.5
H16A C16 H16C 109.5
H16B C16 H16C 109.5
C7 C6 C5 119.4(3)
C7 C6 H6 120.3
C5 C6 H6 120.3
C18 C19 C20 105.8(3)
C18 C19 H19A 110.6
C20 C19 H19A 110.6
C18 C19 H19B 110.6
C20 C19 H19B 110.6
H19A C19 H19B 108.7
C5 C4 C3 119.0(3)
C5 C4 H4 120.5
C3 C4 H4 120.5
C2 C7 C6 121.2(3)
C2 C7 H7 119.4
C6 C7 H7 119.4
C23 C22 C21 126.2(4)
C23 C22 H22 116.9
C21 C22 H22 116.9
N2 C17 C18 109.0(3)
N2 C17 H17A 109.9
C18 C17 H17A 109.9
N2 C17 H17B 109.9
C18 C17 H17B 109.9
H17A C17 H17B 108.3
C7 C2 C3 118.7(4)
C7 C2 C1 120.4(4)
C3 C2 C1 120.9(4)
C2 C3 C4 121.5(3)
C2 C3 H3 119.3
C4 C3 H3 119.3
O4 C15 H15A 109.5
O4 C15 H15B 109.5
H15A C15 H15B 109.5
O4 C15 H15C 109.5
H15A C15 H15C 109.5
H15B C15 H15C 109.5
C17 C18 C19 105.5(3)
C17 C18 H18A 110.6
C19 C18 H18A 110.6
C17 C18 H18B 110.6
C19 C18 H18B 110.6
H18A C18 H18B 108.8
C22 C23 H23A 120.0
C22 C23 H23B 120.0
H23A C23 H23B 120.0
C2 C1 H1A 109.5
C2 C1 H1B 109.5
H1A C1 H1B 109.5
C2 C1 H1C 109.5
H1A C1 H1C 109.5
H1B C1 H1C 109.5

loop_
_geom_bond_atom_site_label_1
_geom_bond_atom_site_label_2
_geom_bond_distance
S1 O1 1.427(2)
S1 O2 1.429(3)
S1 N1 1.615(2)
S1 C5 1.767(3)
N2 C14 1.427(4)
N2 C17 1.469(4)
N2 C20 1.512(4)
O3 C10 1.365(3)
O3 C16 1.419(4)
O4 C12 1.371(4)
O4 C15 1.396(4)
N1 C8 1.472(4)
N1 H1 0.8003
C9 C10 1.381(4)
C9 C14 1.391(4)
C9 C8 1.506(4)
C14 C13 1.386(4)
C5 C4 1.367(5)
C5 C6 1.389(4)
C13 C12 1.366(4)
C13 H13 0.9300
C11 C10 1.383(4)
C11 C12 1.399(4)
C11 H11 0.9300
C8 C20 1.575(4)
C8 H8 0.9800
C20 C21 1.526(4)
C20 C19 1.548(4)
C21 C22 1.493(5)
C21 H21A 0.9700
C21 H21B 0.9700
C16 H16A 0.9600
C16 H16B 0.9600
C16 H16C 0.9600
C6 C7 1.389(5)
C6 H6 0.9300
C19 C18 1.544(5)
C19 H19A 0.9700
C19 H19B 0.9700
C4 C3 1.398(6)
C4 H4 0.9300
C7 C2 1.363(5)
C7 H7 0.9300
C22 C23 1.278(5)
C22 H22 0.9300
C17 C18 1.474(6)
C17 H17A 0.9700
C17 H17B 0.9700
C2 C3 1.373(5)
C2 C1 1.520(6)
C3 H3 0.9300
C15 H15A 0.9600
C15 H15B 0.9600
C15 H15C 0.9600
C18 H18A 0.9700
C18 H18B 0.9700
C23 H23A 0.9300
C23 H23B 0.9300
C1 H1A 0.9600
C1 H1B 0.9600
C1 H1C 0.9600

loop_
_geom_torsion_atom_site_label_1
_geom_torsion_atom_site_label_2
_geom_torsion_atom_site_label_3
_geom_torsion_atom_site_label_4
_geom_torsion
O1 S1 N1 C8 -146.1(2)
O2 S1 N1 C8 -14.6(3)
C5 S1 N1 C8 100.5(2)
C10 C9 C14 C13 -1.0(4)
C8 C9 C14 C13 177.6(3)
C10 C9 C14 N2 -179.4(2)
C8 C9 C14 N2 -0.8(3)
C17 N2 C14 C13 50.6(4)
C20 N2 C14 C13 165.0(3)
C17 N2 C14 C9 -131.1(3)
C20 N2 C14 C9 -16.7(3)
O1 S1 C5 C4 155.7(3)
O2 S1 C5 C4 27.0(3)
N1 S1 C5 C4 -89.2(3)
O1 S1 C5 C6 -22.0(3)
O2 S1 C5 C6 -150.8(2)
N1 S1 C5 C6 93.1(3)
C9 C14 C13 C12 -1.7(4)
N2 C14 C13 C12 176.5(3)
C16 O3 C10 C9 170.3(3)
C16 O3 C10 C11 -8.8(4)
C14 C9 C10 O3 -177.4(2)
C8 C9 C10 O3 4.4(5)
C14 C9 C10 C11 1.8(4)
C8 C9 C10 C11 -176.5(3)
C12 C11 C10 O3 179.1(3)
C12 C11 C10 C9 0.0(4)
S1 N1 C8 C9 -130.4(2)
S1 N1 C8 C20 115.5(2)
C10 C9 C8 N1 74.0(4)
C14 C9 C8 N1 -104.4(3)
C10 C9 C8 C20 -164.7(3)
C14 C9 C8 C20 16.9(3)
C14 N2 C20 C21 151.1(2)
C17 N2 C20 C21 -87.9(3)
C14 N2 C20 C19 -89.5(3)
C17 N2 C20 C19 31.5(3)
C14 N2 C20 C8 26.4(3)
C17 N2 C20 C8 147.4(2)
N1 C8 C20 N2 95.2(3)
C9 C8 C20 N2 -25.9(3)
N1 C8 C20 C21 -23.0(3)
C9 C8 C20 C21 -144.1(2)
N1 C8 C20 C19 -153.3(2)
C9 C8 C20 C19 85.6(3)
C14 C13 C12 O4 -179.7(3)
C14 C13 C12 C11 3.5(5)
C15 O4 C12 C13 9.9(5)
C15 O4 C12 C11 -173.2(3)
C10 C11 C12 C13 -2.8(5)
C10 C11 C12 O4 -179.8(3)
N2 C20 C21 C22 173.3(3)
C19 C20 C21 C22 59.3(4)
C8 C20 C21 C22 -70.0(4)
C4 C5 C6 C7 0.9(5)
S1 C5 C6 C7 178.6(3)
N2 C20 C19 C18 -19.9(3)
C21 C20 C19 C18 96.0(3)
C8 C20 C19 C18 -131.4(3)
C6 C5 C4 C3 -2.1(5)
S1 C5 C4 C3 -179.8(3)
C5 C6 C7 C2 1.5(5)
C20 C21 C22 C23 -130.0(4)
C14 N2 C17 C18 82.3(3)
C20 N2 C17 C18 -32.4(3)
C6 C7 C2 C3 -2.5(5)
C6 C7 C2 C1 177.6(3)
C7 C2 C3 C4 1.2(5)
C1 C2 C3 C4 -178.9(4)
C5 C4 C3 C2 1.0(5)
N2 C17 C18 C19 19.4(4)
C20 C19 C18 C17 1.0(4)
